data_4121056
loop_
_publ_author_name
'Yunzhe Jiao'
'James Morris'
'William W. Brennessel'
'William D. Jones'

_publ_contact_author_address
;
 'Department of Chemistry, University of Rochester, Rochester,  
New York 14627'
;
_publ_contact_author_email jones@chem.rochester.edu
_publ_contact_author_name 'William D. Jones'
_publ_section_title
;
 Kinetic and Thermodynamic Selectivity of Intermolecular C-H Activation at
 [Tp'Rh(PMe3)]. How Does the Ancillary Ligand Affect the Metal-Carbon Bond
 Strength?
;
_journal_name_full 'Journal of the American Chemical Society'
_journal_page_first 16198
_journal_page_last 16212
_journal_paper_doi 10.1021/ja4080985
_journal_volume 135
_journal_year 2013
_chemical_formula_moiety 'C21 H36 B Br N6 O P Rh'
_chemical_formula_sum 'C21 H36 B Br N6 O P Rh'
_chemical_formula_weight 613.16
_chemical_name_common jonyj18
_chemical_name_systematic
; 
 ? 
;
_space_group_IT_number 14
_symmetry_cell_setting monoclinic
_symmetry_space_group_name_Hall '-P 2yn'
_symmetry_space_group_name_H-M 'P 1 21/n 1'
_atom_sites_solution_hydrogens geom
_atom_sites_solution_primary direct
_atom_sites_solution_secondary difmap
_audit_creation_method SHELXL-97
_cell_angle_alpha 90.00
_cell_angle_beta 111.081(1)
_cell_angle_gamma 90.00
_cell_formula_units_Z 4
_cell_length_a 10.5968(6)
_cell_length_b 20.1506(11)
_cell_length_c 12.9951(7)
_cell_measurement_reflns_used 3990
_cell_measurement_temperature 100.0(1)
_cell_measurement_theta_max 34.62
_cell_measurement_theta_min 2.29
_cell_volume 2589.2(2)
_computing_cell_refinement 'SAINT (Bruker, 2009)'
_computing_data_collection 'APEX2 (Bruker, 2010)'
_computing_data_reduction 'SAINT (Bruker, 2009)'
_computing_molecular_graphics 'SHELXTL (Sheldrick, 2008)'
_computing_publication_material 'SHELXTL (Sheldrick, 2008)'
_computing_structure_refinement 'SHELXL-97 (Sheldrick, 2008)'
_computing_structure_solution 'SHELXS-97 (Sheldrick, 2008)'
_diffrn_ambient_temperature 100.0(1)
_diffrn_measured_fraction_theta_full 0.995
_diffrn_measured_fraction_theta_max 0.995
_diffrn_measurement_device_type 'Bruker SMART APEX II CCD Platform'
_diffrn_measurement_method 'area detector, \w scans per \f'
_diffrn_radiation_monochromator graphite
_diffrn_radiation_source 'fine-focus sealed tube'
_diffrn_radiation_type MoK\a
_diffrn_radiation_wavelength 0.71073
_diffrn_reflns_av_R_equivalents 0.0658
_diffrn_reflns_av_sigmaI/netI 0.0458
_diffrn_reflns_limit_h_max 18
_diffrn_reflns_limit_h_min -18
_diffrn_reflns_limit_k_max 34
_diffrn_reflns_limit_k_min -34
_diffrn_reflns_limit_l_max 22
_diffrn_reflns_limit_l_min -22
_diffrn_reflns_number 94748
_diffrn_reflns_theta_full 37.78
_diffrn_reflns_theta_max 37.78
_diffrn_reflns_theta_min 1.96
_diffrn_standards_number 0
_exptl_absorpt_coefficient_mu 2.290
_exptl_absorpt_correction_T_max 0.7108
_exptl_absorpt_correction_T_min 0.5665
_exptl_absorpt_correction_type multi-scan
_exptl_absorpt_process_details 'SADABS (Sheldrick, 2008)'
_exptl_crystal_colour orange
_exptl_crystal_density_diffrn 1.573
_exptl_crystal_description block
_exptl_crystal_F_000 1248
_exptl_crystal_size_max 0.28
_exptl_crystal_size_mid 0.20
_exptl_crystal_size_min 0.16
_refine_diff_density_max 2.395
_refine_diff_density_min -1.030
_refine_diff_density_rms 0.140
_refine_ls_extinction_method none
_refine_ls_goodness_of_fit_ref 1.035
_refine_ls_hydrogen_treatment constr
_refine_ls_matrix_type full
_refine_ls_number_parameters 299
_refine_ls_number_reflns 13838
_refine_ls_number_restraints 0
_refine_ls_restrained_S_all 1.035
_refine_ls_R_factor_all 0.0657
_refine_ls_R_factor_gt 0.0402
_refine_ls_shift/su_max 0.002
_refine_ls_shift/su_mean 0.000
_refine_ls_structure_factor_coef Fsqd
_refine_ls_weighting_details 'calc w=1/[\s^2^(Fo^2^)+(0.0489P)^2^+2.0225P] where P=(Fo^2^+2Fc^2^)/3'
_refine_ls_weighting_scheme calc
_refine_ls_wR_factor_gt 0.0956
_refine_ls_wR_factor_ref 0.1059
_reflns_number_gt 10208
_reflns_number_total 13838
_reflns_threshold_expression >2sigma(I)
_cod_data_source_file ja4080985_si_002_11.cif
_cod_data_source_block 4f
_cod_database_code 4121056

loop_
_symmetry_equiv_pos_as_xyz
'x, y, z'
'-x+1/2, y+1/2, -z+1/2'
'-x, -y, -z'
'x-1/2, -y-1/2, z-1/2'

loop_
_atom_site_label
_atom_site_type_symbol
_atom_site_fract_x
_atom_site_fract_y
_atom_site_fract_z
_atom_site_U_iso_or_equiv
_atom_site_adp_type
_atom_site_occupancy
_atom_site_symmetry_multiplicity
_atom_site_calc_flag
_atom_site_refinement_flags
Rh1 Rh 0.664699(15) 0.354158(7) 0.881161(12) 0.01345(4) Uani 1 1 d .
Br1 Br 0.72531(2) 0.311384(10) 0.725312(17) 0.01888(5) Uani 1 1 d .
P1 P 0.86492(5) 0.32162(3) 1.01159(4) 0.01591(9) Uani 1 1 d .
O1 O 0.97331(18) 0.43531(10) 0.88801(15) 0.0293(4) Uani 1 1 d .
N1 N 0.57512(17) 0.25440(9) 0.89053(14) 0.0165(3) Uani 1 1 d .
N2 N 0.45190(17) 0.25575(9) 0.90324(14) 0.0168(3) Uani 1 1 d .
N3 N 0.46581(17) 0.38101(9) 0.76749(14) 0.0168(3) Uani 1 1 d .
N4 N 0.36093(17) 0.35903(9) 0.79698(14) 0.0170(3) Uani 1 1 d .
N5 N 0.59607(17) 0.39350(9) 1.00112(14) 0.0156(3) Uani 1 1 d .
N6 N 0.47913(17) 0.36423(9) 1.00285(14) 0.0162(3) Uani 1 1 d .
B1 B 0.3863(2) 0.32235(12) 0.90643(19) 0.0174(4) Uani 1 1 d .
H1 H 0.2981 0.3150 0.9164 0.021 Uiso 1 1 calc R
C1 C 0.6036(2) 0.18978(10) 0.88347(17) 0.0180(3) Uani 1 1 d .
C2 C 0.4983(2) 0.15055(11) 0.89109(18) 0.0210(4) Uani 1 1 d .
H2 H 0.4931 0.1035 0.8883 0.025 Uiso 1 1 calc R
C3 C 0.4041(2) 0.19335(11) 0.90336(18) 0.0204(4) Uani 1 1 d .
C4 C 0.4099(2) 0.41177(10) 0.66964(17) 0.0195(4) Uani 1 1 d .
C5 C 0.2690(2) 0.40895(11) 0.63611(17) 0.0216(4) Uani 1 1 d .
H5 H 0.2052 0.4270 0.5705 0.026 Uiso 1 1 calc R
C6 C 0.2410(2) 0.37474(11) 0.71717(17) 0.0199(4) Uani 1 1 d .
C7 C 0.6358(2) 0.43697(10) 1.08581(16) 0.0176(3) Uani 1 1 d .
C8 C 0.5473(2) 0.43355(11) 1.14319(17) 0.0213(4) Uani 1 1 d .
H8 H 0.5535 0.4580 1.2073 0.026 Uiso 1 1 calc R
C9 C 0.4494(2) 0.38794(11) 1.08909(17) 0.0203(4) Uani 1 1 d .
C10 C 0.7298(2) 0.16443(11) 0.87172(19) 0.0221(4) Uani 1 1 d .
H10A H 0.7530 0.1924 0.8194 0.033 Uiso 1 1 calc R
H10B H 0.7156 0.1187 0.8444 0.033 Uiso 1 1 calc R
H10C H 0.8037 0.1656 0.9436 0.033 Uiso 1 1 calc R
C11 C 0.2720(3) 0.17856(13) 0.9155(2) 0.0298(5) Uani 1 1 d .
H11A H 0.1993 0.2020 0.8579 0.045 Uiso 1 1 calc R
H11B H 0.2751 0.1933 0.9882 0.045 Uiso 1 1 calc R
H11C H 0.2550 0.1307 0.9082 0.045 Uiso 1 1 calc R
C12 C 0.4870(3) 0.44263(12) 0.60593(19) 0.0257(4) Uani 1 1 d .
H12A H 0.5672 0.4158 0.6144 0.039 Uiso 1 1 calc R
H12B H 0.5149 0.4875 0.6338 0.039 Uiso 1 1 calc R
H12C H 0.4294 0.4449 0.5278 0.039 Uiso 1 1 calc R
C13 C 0.1070(2) 0.35408(14) 0.7210(2) 0.0284(5) Uani 1 1 d .
H13A H 0.1054 0.3058 0.7292 0.043 Uiso 1 1 calc R
H13B H 0.0348 0.3674 0.6525 0.043 Uiso 1 1 calc R
H13C H 0.0931 0.3755 0.7838 0.043 Uiso 1 1 calc R
C14 C 0.7463(2) 0.48757(12) 1.11253(19) 0.0236(4) Uani 1 1 d .
H14A H 0.8167 0.4721 1.0858 0.035 Uiso 1 1 calc R
H14B H 0.7854 0.4940 1.1926 0.035 Uiso 1 1 calc R
H14C H 0.7092 0.5297 1.0767 0.035 Uiso 1 1 calc R
C15 C 0.3279(3) 0.36700(15) 1.1136(2) 0.0301(5) Uani 1 1 d .
H15A H 0.3259 0.3185 1.1181 0.045 Uiso 1 1 calc R
H15B H 0.2459 0.3826 1.0547 0.045 Uiso 1 1 calc R
H15C H 0.3322 0.3862 1.1841 0.045 Uiso 1 1 calc R
C16 C 0.7431(2) 0.44939(10) 0.85754(16) 0.0180(3) Uani 1 1 d .
H16A H 0.6698 0.4737 0.8005 0.022 Uiso 1 1 calc R
H16B H 0.7659 0.4747 0.9271 0.022 Uiso 1 1 calc R
C17 C 0.8599(2) 0.44960(11) 0.82581(19) 0.0226(4) Uani 1 1 d .
C18 C 0.8417(3) 0.47449(13) 0.7110(2) 0.0295(5) Uani 1 1 d .
H18A H 0.9288 0.4899 0.7098 0.044 Uiso 1 1 calc R
H18B H 0.7768 0.5112 0.6915 0.044 Uiso 1 1 calc R
H18C H 0.8077 0.4383 0.6577 0.044 Uiso 1 1 calc R
C19 C 0.9775(2) 0.37979(12) 1.10899(18) 0.0221(4) Uani 1 1 d .
H19A H 1.0649 0.3584 1.1473 0.033 Uiso 1 1 calc R
H19C H 0.9375 0.3934 1.1629 0.033 Uiso 1 1 calc R
H19D H 0.9908 0.4189 1.0692 0.033 Uiso 1 1 calc R
C20 C 0.9861(2) 0.28047(12) 0.96365(19) 0.0219(4) Uani 1 1 d .
H20C H 1.0565 0.2595 1.0262 0.033 Uiso 1 1 calc R
H20D H 1.0274 0.3132 0.9297 0.033 Uiso 1 1 calc R
H20A H 0.9397 0.2465 0.9092 0.033 Uiso 1 1 calc R
C21 C 0.8344(2) 0.26612(11) 1.11015(17) 0.0210(4) Uani 1 1 d .
H21C H 0.9210 0.2515 1.1644 0.031 Uiso 1 1 calc R
H21D H 0.7832 0.2274 1.0713 0.031 Uiso 1 1 calc R
H21A H 0.7824 0.2894 1.1480 0.031 Uiso 1 1 calc R

loop_
_atom_site_aniso_label
_atom_site_aniso_U_11
_atom_site_aniso_U_22
_atom_site_aniso_U_33
_atom_site_aniso_U_23
_atom_site_aniso_U_13
_atom_site_aniso_U_12
Rh1 0.01303(6) 0.01468(6) 0.01358(6) 0.00005(5) 0.00592(4) -0.00093(5)
Br1 0.02214(10) 0.01958(9) 0.01726(9) -0.00075(7) 0.00990(7) -0.00059(7)
P1 0.0132(2) 0.0185(2) 0.0160(2) 0.00082(17) 0.00517(17) -0.00050(17)
O1 0.0226(8) 0.0349(9) 0.0315(9) 0.0006(7) 0.0111(7) -0.0055(7)
N1 0.0156(7) 0.0186(7) 0.0158(7) 0.0006(6) 0.0063(6) -0.0015(6)
N2 0.0152(7) 0.0184(7) 0.0178(7) -0.0012(6) 0.0070(6) -0.0039(6)
N3 0.0152(7) 0.0194(8) 0.0154(7) 0.0002(6) 0.0050(6) -0.0017(6)
N4 0.0140(7) 0.0199(8) 0.0171(7) -0.0007(6) 0.0056(6) 0.0003(6)
N5 0.0138(7) 0.0173(7) 0.0166(7) -0.0009(6) 0.0065(6) -0.0024(6)
N6 0.0144(7) 0.0206(8) 0.0149(6) -0.0016(5) 0.0067(5) -0.0025(6)
B1 0.0149(9) 0.0209(10) 0.0171(9) -0.0014(7) 0.0067(7) -0.0018(7)
C1 0.0178(9) 0.0179(8) 0.0171(8) 0.0003(6) 0.0049(7) -0.0003(7)
C2 0.0248(10) 0.0186(9) 0.0199(8) 0.0005(7) 0.0084(7) -0.0029(7)
C3 0.0194(9) 0.0215(9) 0.0202(8) -0.0001(7) 0.0069(7) -0.0054(7)
C4 0.0234(10) 0.0178(8) 0.0153(8) 0.0003(6) 0.0046(7) 0.0013(7)
C5 0.0221(10) 0.0224(10) 0.0166(8) -0.0017(7) 0.0025(7) 0.0044(7)
C6 0.0159(9) 0.0240(9) 0.0177(8) -0.0045(7) 0.0033(7) 0.0030(7)
C7 0.0168(8) 0.0177(8) 0.0179(8) -0.0021(6) 0.0058(7) -0.0005(6)
C8 0.0207(9) 0.0259(10) 0.0191(8) -0.0048(7) 0.0091(7) -0.0014(8)
C9 0.0200(9) 0.0250(10) 0.0187(8) -0.0025(7) 0.0103(7) -0.0015(7)
C10 0.0221(10) 0.0191(9) 0.0254(10) 0.0014(7) 0.0090(8) 0.0027(7)
C11 0.0262(12) 0.0282(12) 0.0388(13) -0.0011(10) 0.0163(10) -0.0082(9)
C12 0.0298(12) 0.0266(11) 0.0210(9) 0.0049(8) 0.0095(8) -0.0025(9)
C13 0.0162(9) 0.0421(14) 0.0254(10) -0.0020(10) 0.0055(8) 0.0023(9)
C14 0.0228(10) 0.0229(10) 0.0255(10) -0.0060(8) 0.0092(8) -0.0057(8)
C15 0.0297(12) 0.0392(13) 0.0295(11) -0.0080(10) 0.0204(10) -0.0097(10)
C16 0.0183(9) 0.0167(8) 0.0152(7) -0.0056(6) 0.0014(6) 0.0032(6)
C17 0.0268(11) 0.0176(9) 0.0260(10) -0.0015(7) 0.0127(8) -0.0039(8)
C18 0.0355(13) 0.0272(11) 0.0322(12) 0.0055(9) 0.0199(10) -0.0025(9)
C19 0.0170(9) 0.0250(10) 0.0223(9) -0.0017(8) 0.0048(7) -0.0030(7)
C20 0.0171(9) 0.0255(10) 0.0236(9) -0.0002(8) 0.0079(7) 0.0033(7)
C21 0.0212(9) 0.0218(9) 0.0187(8) 0.0028(7) 0.0059(7) -0.0020(7)

loop_
_atom_type_symbol
_atom_type_description
_atom_type_scat_dispersion_real
_atom_type_scat_dispersion_imag
_atom_type_scat_source
C C 0.0033 0.0016 'International Tables Vol C Tables 4.2.6.8 and 6.1.1.4'
H H 0.0000 0.0000 'International Tables Vol C Tables 4.2.6.8 and 6.1.1.4'
B B 0.0013 0.0007 'International Tables Vol C Tables 4.2.6.8 and 6.1.1.4'
N N 0.0061 0.0033 'International Tables Vol C Tables 4.2.6.8 and 6.1.1.4'
O O 0.0106 0.0060 'International Tables Vol C Tables 4.2.6.8 and 6.1.1.4'
P P 0.1023 0.0942 'International Tables Vol C Tables 4.2.6.8 and 6.1.1.4'
Br Br -0.2901 2.4595 'International Tables Vol C Tables 4.2.6.8 and 6.1.1.4'
Rh Rh -1.1178 0.9187 'International Tables Vol C Tables 4.2.6.8 and 6.1.1.4'

loop_
_geom_angle_atom_site_label_1
_geom_angle_atom_site_label_2
_geom_angle_atom_site_label_3
_geom_angle
N5 Rh1 C16 91.37(7)
N5 Rh1 N3 84.25(7)
C16 Rh1 N3 90.63(7)
N5 Rh1 N1 91.82(6)
C16 Rh1 N1 175.26(7)
N3 Rh1 N1 86.21(6)
N5 Rh1 P1 92.00(5)
C16 Rh1 P1 93.35(5)
N3 Rh1 P1 174.60(5)
N1 Rh1 P1 90.04(5)
N5 Rh1 Br1 174.46(5)
C16 Rh1 Br1 88.10(5)
N3 Rh1 Br1 90.24(5)
N1 Rh1 Br1 88.39(4)
P1 Rh1 Br1 93.537(15)
C21 P1 C20 106.76(11)
C21 P1 C19 98.33(11)
C20 P1 C19 99.49(11)
C21 P1 Rh1 110.28(8)
C20 P1 Rh1 117.33(8)
C19 P1 Rh1 122.19(8)
C1 N1 N2 105.87(16)
C1 N1 Rh1 138.77(14)
N2 N1 Rh1 115.30(12)
C3 N2 N1 110.68(17)
C3 N2 B1 130.15(18)
N1 N2 B1 119.00(16)
C4 N3 N4 106.66(17)
C4 N3 Rh1 138.65(15)
N4 N3 Rh1 114.62(12)
C6 N4 N3 109.94(17)
C6 N4 B1 128.51(18)
N3 N4 B1 121.55(16)
C7 N5 N6 106.44(16)
C7 N5 Rh1 139.53(14)
N6 N5 Rh1 113.82(12)
C9 N6 N5 109.88(16)
C9 N6 B1 126.62(17)
N5 N6 B1 122.44(16)
N2 B1 N6 110.03(17)
N2 B1 N4 109.20(16)
N6 B1 N4 109.74(17)
N2 B1 H1 109.3
N6 B1 H1 109.3
N4 B1 H1 109.3
N1 C1 C2 109.68(19)
N1 C1 C10 124.76(19)
C2 C1 C10 125.54(19)
C3 C2 C1 106.58(19)
C3 C2 H2 126.7
C1 C2 H2 126.7
N2 C3 C2 107.17(19)
N2 C3 C11 123.3(2)
C2 C3 C11 129.5(2)
N3 C4 C5 109.51(19)
N3 C4 C12 125.0(2)
C5 C4 C12 125.49(19)
C6 C5 C4 106.35(18)
C6 C5 H5 126.8
C4 C5 H5 126.8
N4 C6 C5 107.52(19)
N4 C6 C13 123.2(2)
C5 C6 C13 129.2(2)
N5 C7 C8 109.33(18)
N5 C7 C14 128.34(19)
C8 C7 C14 122.03(19)
C9 C8 C7 106.78(18)
C9 C8 H8 126.6
C7 C8 H8 126.6
N6 C9 C8 107.53(18)
N6 C9 C15 123.4(2)
C8 C9 C15 129.0(2)
C1 C10 H10A 109.5
C1 C10 H10B 109.5
H10A C10 H10B 109.5
C1 C10 H10C 109.5
H10A C10 H10C 109.5
H10B C10 H10C 109.5
C3 C11 H11A 109.5
C3 C11 H11B 109.5
H11A C11 H11B 109.5
C3 C11 H11C 109.5
H11A C11 H11C 109.5
H11B C11 H11C 109.5
C4 C12 H12A 109.5
C4 C12 H12B 109.5
H12A C12 H12B 109.5
C4 C12 H12C 109.5
H12A C12 H12C 109.5
H12B C12 H12C 109.5
C6 C13 H13A 109.5
C6 C13 H13B 109.5
H13A C13 H13B 109.5
C6 C13 H13C 109.5
H13A C13 H13C 109.5
H13B C13 H13C 109.5
C7 C14 H14A 109.5
C7 C14 H14B 109.5
H14A C14 H14B 109.5
C7 C14 H14C 109.5
H14A C14 H14C 109.5
H14B C14 H14C 109.5
C9 C15 H15A 109.5
C9 C15 H15B 109.5
H15A C15 H15B 109.5
C9 C15 H15C 109.5
H15A C15 H15C 109.5
H15B C15 H15C 109.5
C17 C16 Rh1 117.32(14)
C17 C16 H16A 108.0
Rh1 C16 H16A 108.0
C17 C16 H16B 108.0
Rh1 C16 H16B 108.0
H16A C16 H16B 107.2
O1 C17 C16 123.7(2)
O1 C17 C18 118.5(2)
C16 C17 C18 117.7(2)
C17 C18 H18A 109.5
C17 C18 H18B 109.5
H18A C18 H18B 109.5
C17 C18 H18C 109.5
H18A C18 H18C 109.5
H18B C18 H18C 109.5
P1 C19 H19A 109.5
P1 C19 H19C 109.5
H19A C19 H19C 109.5
P1 C19 H19D 109.5
H19A C19 H19D 109.5
H19C C19 H19D 109.5
P1 C20 H20C 109.5
P1 C20 H20D 109.5
H20C C20 H20D 109.5
P1 C20 H20A 109.5
H20C C20 H20A 109.5
H20D C20 H20A 109.5
P1 C21 H21C 109.5
P1 C21 H21D 109.5
H21C C21 H21D 109.5
P1 C21 H21A 109.5
H21C C21 H21A 109.5
H21D C21 H21A 109.5

loop_
_geom_bond_atom_site_label_1
_geom_bond_atom_site_label_2
_geom_bond_distance
Rh1 N5 2.0984(17)
Rh1 C16 2.157(2)
Rh1 N3 2.1626(17)
Rh1 N1 2.2450(17)
Rh1 P1 2.2841(6)
Rh1 Br1 2.4886(3)
P1 C21 1.815(2)
P1 C20 1.816(2)
P1 C19 1.820(2)
O1 C17 1.217(3)
N1 C1 1.347(3)
N1 N2 1.374(2)
N2 C3 1.356(3)
N2 B1 1.519(3)
N3 C4 1.346(3)
N3 N4 1.373(2)
N4 C6 1.358(3)
N4 B1 1.538(3)
N5 C7 1.350(3)
N5 N6 1.380(2)
N6 C9 1.356(3)
N6 B1 1.537(3)
B1 H1 1.0000
C1 C2 1.400(3)
C1 C10 1.489(3)
C2 C3 1.371(3)
C2 H2 0.9500
C3 C11 1.494(3)
C4 C5 1.398(3)
C4 C12 1.492(3)
C5 C6 1.377(3)
C5 H5 0.9500
C6 C13 1.497(3)
C7 C8 1.394(3)
C7 C14 1.496(3)
C8 C9 1.375(3)
C8 H8 0.9500
C9 C15 1.494(3)
C10 H10A 0.9800
C10 H10B 0.9800
C10 H10C 0.9800
C11 H11A 0.9800
C11 H11B 0.9800
C11 H11C 0.9800
C12 H12A 0.9800
C12 H12B 0.9800
C12 H12C 0.9800
C13 H13A 0.9800
C13 H13B 0.9800
C13 H13C 0.9800
C14 H14A 0.9800
C14 H14B 0.9800
C14 H14C 0.9800
C15 H15A 0.9800
C15 H15B 0.9800
C15 H15C 0.9800
C16 C17 1.438(3)
C16 H16A 0.9900
C16 H16B 0.9900
C17 C18 1.519(3)
C18 H18A 0.9800
C18 H18B 0.9800
C18 H18C 0.9800
C19 H19A 0.9800
C19 H19C 0.9800
C19 H19D 0.9800
C20 H20C 0.9800
C20 H20D 0.9800
C20 H20A 0.9800
C21 H21C 0.9800
C21 H21D 0.9800
C21 H21A 0.9800

loop_
_geom_torsion_atom_site_label_1
_geom_torsion_atom_site_label_2
_geom_torsion_atom_site_label_3
_geom_torsion_atom_site_label_4
_geom_torsion
N5 Rh1 P1 C21 57.69(9)
C16 Rh1 P1 C21 149.18(10)
N3 Rh1 P1 C21 11.8(5)
N1 Rh1 P1 C21 -34.13(9)
Br1 Rh1 P1 C21 -122.52(8)
N5 Rh1 P1 C20 -179.83(10)
C16 Rh1 P1 C20 -88.35(10)
N3 Rh1 P1 C20 134.3(5)
N1 Rh1 P1 C20 88.35(10)
Br1 Rh1 P1 C20 -0.04(9)
N5 Rh1 P1 C19 -56.83(10)
C16 Rh1 P1 C19 34.66(10)
N3 Rh1 P1 C19 -102.7(5)
N1 Rh1 P1 C19 -148.65(10)
Br1 Rh1 P1 C19 122.96(9)
N5 Rh1 N1 C1 -144.8(2)
C16 Rh1 N1 C1 83.0(9)
N3 Rh1 N1 C1 131.1(2)
P1 Rh1 N1 C1 -52.8(2)
Br1 Rh1 N1 C1 40.8(2)
N5 Rh1 N1 N2 38.35(14)
C16 Rh1 N1 N2 -93.9(8)
N3 Rh1 N1 N2 -45.77(13)
P1 Rh1 N1 N2 130.35(13)
Br1 Rh1 N1 N2 -136.11(13)
C1 N1 N2 C3 -0.4(2)
Rh1 N1 N2 C3 177.45(13)
C1 N1 N2 B1 -176.13(17)
Rh1 N1 N2 B1 1.7(2)
N5 Rh1 N3 C4 133.3(2)
C16 Rh1 N3 C4 42.0(2)
N1 Rh1 N3 C4 -134.5(2)
P1 Rh1 N3 C4 179(41)
Br1 Rh1 N3 C4 -46.1(2)
N5 Rh1 N3 N4 -50.48(14)
C16 Rh1 N3 N4 -141.80(14)
N1 Rh1 N3 N4 41.73(14)
P1 Rh1 N3 N4 -4.3(6)
Br1 Rh1 N3 N4 130.10(13)
C4 N3 N4 C6 1.3(2)
Rh1 N3 N4 C6 -176.15(13)
C4 N3 N4 B1 -178.77(18)
Rh1 N3 N4 B1 3.8(2)
C16 Rh1 N5 C7 -39.2(2)
N3 Rh1 N5 C7 -129.7(2)
N1 Rh1 N5 C7 144.3(2)
P1 Rh1 N5 C7 54.2(2)
Br1 Rh1 N5 C7 -123.6(4)
C16 Rh1 N5 N6 147.04(14)
N3 Rh1 N5 N6 56.54(13)
N1 Rh1 N5 N6 -29.46(14)
P1 Rh1 N5 N6 -119.56(13)
Br1 Rh1 N5 N6 62.6(5)
C7 N5 N6 C9 -1.7(2)
Rh1 N5 N6 C9 174.11(14)
C7 N5 N6 B1 167.27(18)
Rh1 N5 N6 B1 -16.9(2)
C3 N2 B1 N6 125.5(2)
N1 N2 B1 N6 -59.7(2)
C3 N2 B1 N4 -114.0(2)
N1 N2 B1 N4 60.8(2)
C9 N6 B1 N2 -119.8(2)
N5 N6 B1 N2 73.2(2)
C9 N6 B1 N4 120.1(2)
N5 N6 B1 N4 -47.0(3)
C6 N4 B1 N2 113.3(2)
N3 N4 B1 N2 -66.7(2)
C6 N4 B1 N6 -126.0(2)
N3 N4 B1 N6 54.0(2)
N2 N1 C1 C2 0.3(2)
Rh1 N1 C1 C2 -176.74(16)
N2 N1 C1 C10 -178.49(19)
Rh1 N1 C1 C10 4.4(3)
N1 C1 C2 C3 -0.1(2)
C10 C1 C2 C3 178.7(2)
N1 N2 C3 C2 0.3(2)
B1 N2 C3 C2 175.4(2)
N1 N2 C3 C11 -179.8(2)
B1 N2 C3 C11 -4.8(4)
C1 C2 C3 N2 -0.1(2)
C1 C2 C3 C11 -179.9(2)
N4 N3 C4 C5 -0.5(2)
Rh1 N3 C4 C5 175.95(16)
N4 N3 C4 C12 -179.2(2)
Rh1 N3 C4 C12 -2.7(4)
N3 C4 C5 C6 -0.4(2)
C12 C4 C5 C6 178.2(2)
N3 N4 C6 C5 -1.5(2)
B1 N4 C6 C5 178.50(19)
N3 N4 C6 C13 176.2(2)
B1 N4 C6 C13 -3.8(3)
C4 C5 C6 N4 1.2(2)
C4 C5 C6 C13 -176.3(2)
N6 N5 C7 C8 2.1(2)
Rh1 N5 C7 C8 -171.97(17)
N6 N5 C7 C14 -171.6(2)
Rh1 N5 C7 C14 14.3(4)
N5 C7 C8 C9 -1.7(3)
C14 C7 C8 C9 172.5(2)
N5 N6 C9 C8 0.6(2)
B1 N6 C9 C8 -167.8(2)
N5 N6 C9 C15 179.2(2)
B1 N6 C9 C15 10.8(4)
C7 C8 C9 N6 0.7(3)
C7 C8 C9 C15 -177.8(2)
N5 Rh1 C16 C17 149.43(16)
N3 Rh1 C16 C17 -126.30(16)
N1 Rh1 C16 C17 -78.3(9)
P1 Rh1 C16 C17 57.35(16)
Br1 Rh1 C16 C17 -36.08(16)
Rh1 C16 C17 O1 -72.6(3)
Rh1 C16 C17 C18 112.5(2)
